data_4516779
loop_
_publ_author_name
'Neely, Jamie M.'
'Bezdek, M\'at\'e J'
'Chirik, Paul J.'

_publ_section_title
;
 Insight into Transmetalation Enables Cobalt-Catalyzed Suzuki-Miyaura
 Cross Coupling.
;
_journal_issue 12
_journal_name_full 'ACS central science'
_journal_page_first 935
_journal_page_last 942
_journal_paper_doi 10.1021/acscentsci.6b00283
_journal_volume 2
_journal_year 2016
_chemical_formula_sum 'C33 H45 Co N O4 P2'
_chemical_formula_weight 640.57
_space_group_crystal_system monoclinic
_space_group_IT_number 15
_space_group_name_Hall '-C 2yc'
_space_group_name_H-M_alt 'C 1 2/c 1'
_atom_sites_solution_hydrogens geom
_audit_creation_method SHELXL-2014
_cell_angle_alpha 90
_cell_angle_beta 98.3960(10)
_cell_angle_gamma 90
_cell_formula_units_Z 4
_cell_length_a 21.8371(5)
_cell_length_b 9.5233(2)
_cell_length_c 15.8508(3)
_cell_measurement_reflns_used 8053
_cell_measurement_temperature 100(2)
_cell_measurement_theta_max 66.61
_cell_measurement_theta_min 5.08
_cell_volume 3261.02(12)
_computing_cell_refinement 'Bruker SAINT'
_computing_data_collection 'Bruker APEX2'
_computing_data_reduction 'Bruker SAINT'
_computing_molecular_graphics 'Bruker SHELXTL'
_computing_publication_material 'Bruker SHELXTL'
_computing_structure_refinement 'SHELXL-2014 (Sheldrick 2014)'
_computing_structure_solution 'SHELXS-97 (Sheldrick 2008)'
_diffrn_ambient_temperature 100(2)
_diffrn_measured_fraction_theta_full 'ACTA 50'
_diffrn_measured_fraction_theta_max 0.960
_diffrn_measurement_device_type 'Bruker APEX-II CCD'
_diffrn_measurement_method '\f and \w scans'
_diffrn_radiation_type CuK\a
_diffrn_radiation_wavelength 1.54178
_diffrn_reflns_av_R_equivalents 0.0159
_diffrn_reflns_av_unetI/netI 0.0183
_diffrn_reflns_Laue_measured_fraction_full 0.936
_diffrn_reflns_Laue_measured_fraction_max 0.960
_diffrn_reflns_limit_h_max 25
_diffrn_reflns_limit_h_min -22
_diffrn_reflns_limit_k_max 10
_diffrn_reflns_limit_k_min -10
_diffrn_reflns_limit_l_max 18
_diffrn_reflns_limit_l_min -18
_diffrn_reflns_number 8008
_diffrn_reflns_point_group_measured_fraction_full 0.936
_diffrn_reflns_point_group_measured_fraction_max 0.960
_diffrn_reflns_theta_full 'ACTA 50'
_diffrn_reflns_theta_max 66.602
_diffrn_reflns_theta_min 5.075
_exptl_absorpt_coefficient_mu 5.341
_exptl_absorpt_correction_T_max 0.7528
_exptl_absorpt_correction_T_min 0.6379
_exptl_absorpt_correction_type multi-scan
_exptl_absorpt_process_details 'TWINABS BRUKER AXS'
_exptl_crystal_colour purple
_exptl_crystal_density_diffrn 1.305
_exptl_crystal_description Rectangular
_exptl_crystal_F_000 1356
_exptl_crystal_size_max 0.093
_exptl_crystal_size_mid 0.084
_exptl_crystal_size_min 0.062
_refine_diff_density_max 0.489
_refine_diff_density_min -0.399
_refine_diff_density_rms 0.139
_refine_ls_extinction_method none
_refine_ls_goodness_of_fit_ref 1.254
_refine_ls_hydrogen_treatment constr
_refine_ls_matrix_type full
_refine_ls_number_parameters 187
_refine_ls_number_reflns 2771
_refine_ls_number_restraints 0
_refine_ls_restrained_S_all 1.254
_refine_ls_R_factor_all 0.0309
_refine_ls_R_factor_gt 0.0276
_refine_ls_shift/su_max 0.001
_refine_ls_shift/su_mean 0.000
_refine_ls_structure_factor_coef Fsqd
_refine_ls_weighting_details 'w=1/[\s^2^(Fo^2^)+(0.0565P)^2^+2.0949P] where P=(Fo^2^+2Fc^2^)/3'
_refine_ls_weighting_scheme calc
_refine_ls_wR_factor_gt 0.0787
_refine_ls_wR_factor_ref 0.0974
_reflns_Friedel_coverage 0.000
_reflns_number_gt 2731
_reflns_number_total 2771
_reflns_threshold_expression 'I > 2\s(I)'
_cod_data_source_file oc6b00283_si_002.cif
_cod_data_source_block jn4
_cod_original_sg_symbol_H-M 'C 2/c'
_cod_database_code 4516779
_shelx_space_group_comment
;
The symmetry employed for this shelxl refinement is uniquely defined
by the following loop, which should always be used as a source of
symmetry information in preference to the above space-group names.
They are only intended as comments.
;
_shelxl_version_number 2014-3

loop_
_space_group_symop_operation_xyz
'x, y, z'
'-x, y, -z+1/2'
'x+1/2, y+1/2, z'
'-x+1/2, y+1/2, -z+1/2'
'-x, -y, -z'
'x, -y, z-1/2'
'-x+1/2, -y+1/2, -z'
'x+1/2, -y+1/2, z-1/2'

loop_
_atom_site_label
_atom_site_type_symbol
_atom_site_fract_x
_atom_site_fract_y
_atom_site_fract_z
_atom_site_U_iso_or_equiv
_atom_site_adp_type
_atom_site_occupancy
_atom_site_site_symmetry_order
_atom_site_calc_flag
_atom_site_refinement_flags_posn
_atom_site_refinement_flags_adp
_atom_site_refinement_flags_occupancy
_atom_site_disorder_assembly
_atom_site_disorder_group
C1 C 0.54071(9) 0.46063(19) 0.11472(11) 0.0194(4) Uani 1 1 d . . . . .
H1A H 0.5046 0.4752 0.0701 0.023 Uiso 1 1 calc R U . . .
H1B H 0.5721 0.4068 0.0891 0.023 Uiso 1 1 calc R U . . .
C2 C 0.52090(9) 0.3765(2) 0.18645(12) 0.0191(4) Uani 1 1 d . . . . .
C3 C 0.52197(10) 0.2309(2) 0.18557(13) 0.0273(5) Uani 1 1 d . . . . .
H3 H 0.5377 0.1822 0.1410 0.033 Uiso 1 1 calc R U . . .
C4 C 0.5000 0.1570(3) 0.2500 0.0339(7) Uani 1 2 d S T P . .
H4 H 0.5000 0.0573 0.2500 0.041 Uiso 1 2 calc R U P . .
C5 C 0.56548(9) 0.7327(2) 0.04979(11) 0.0201(4) Uani 1 1 d . . . . .
H5 H 0.5224 0.7148 0.0206 0.024 Uiso 1 1 calc R U . . .
C6 C 0.56935(10) 0.8911(2) 0.06672(13) 0.0255(4) Uani 1 1 d . . . . .
H6A H 0.5411 0.9166 0.1069 0.038 Uiso 1 1 calc R U . . .
H6B H 0.6118 0.9162 0.0910 0.038 Uiso 1 1 calc R U . . .
H6C H 0.5576 0.9419 0.0130 0.038 Uiso 1 1 calc R U . . .
C7 C 0.60839(10) 0.6847(2) -0.01258(13) 0.0249(5) Uani 1 1 d . . . . .
H7A H 0.6042 0.5831 -0.0213 0.037 Uiso 1 1 calc R U . . .
H7B H 0.5971 0.7331 -0.0672 0.037 Uiso 1 1 calc R U . . .
H7C H 0.6513 0.7073 0.0108 0.037 Uiso 1 1 calc R U . . .
C8 C 0.65645(9) 0.5919(2) 0.18040(12) 0.0221(4) Uani 1 1 d . . . . .
H8 H 0.6719 0.5503 0.1295 0.026 Uiso 1 1 calc R U . . .
C9 C 0.69402(9) 0.7248(2) 0.20597(13) 0.0273(4) Uani 1 1 d . . . . .
H9A H 0.6874 0.7929 0.1592 0.041 Uiso 1 1 calc R U . . .
H9B H 0.6806 0.7657 0.2570 0.041 Uiso 1 1 calc R U . . .
H9C H 0.7381 0.7010 0.2181 0.041 Uiso 1 1 calc R U . . .
C10 C 0.66583(10) 0.4835(2) 0.25241(13) 0.0294(5) Uani 1 1 d . . . . .
H10A H 0.6415 0.3993 0.2349 0.044 Uiso 1 1 calc R U . . .
H10B H 0.7098 0.4586 0.2648 0.044 Uiso 1 1 calc R U . . .
H10C H 0.6523 0.5233 0.3036 0.044 Uiso 1 1 calc R U . . .
C12 C 0.63741(9) 0.8485(2) 0.42912(12) 0.0200(4) Uani 1 1 d . . . . .
C13 C 0.66424(10) 0.7964(2) 0.50770(14) 0.0298(5) Uani 1 1 d . . . . .
H13 H 0.6494 0.7113 0.5286 0.036 Uiso 1 1 calc R U . . .
C14 C 0.71234(11) 0.8675(3) 0.55571(14) 0.0383(6) Uani 1 1 d . . . . .
H14 H 0.7297 0.8325 0.6101 0.046 Uiso 1 1 calc R U . . .
C15 C 0.73522(10) 0.9894(3) 0.52490(14) 0.0349(5) Uani 1 1 d . . . . .
H15 H 0.7688 1.0373 0.5575 0.042 Uiso 1 1 calc R U . . .
C16 C 0.70914(10) 1.0415(2) 0.44665(14) 0.0290(5) Uani 1 1 d . . . . .
H16 H 0.7250 1.1250 0.4252 0.035 Uiso 1 1 calc R U . . .
C17 C 0.65975(9) 0.9720(2) 0.39902(12) 0.0219(4) Uani 1 1 d . . . . .
H17 H 0.6413 1.0094 0.3457 0.026 Uiso 1 1 calc R U . . .
N1 N 0.5000 0.4487(2) 0.2500 0.0163(4) Uani 1 2 d S T P . .
P1 P 0.57319(2) 0.63214(5) 0.15051(3) 0.01577(15) Uani 1 1 d . . . . .
Co1 Co 0.5000 0.67739(4) 0.2500 0.01433(15) Uani 1 2 d S T P . .
C11 C 0.5840(4) 0.7795(13) 0.3684(10) 0.0224(5) Uani 0.53(5) 1 d . . P A 1
O1 O 0.55478(15) 0.8475(7) 0.3097(4) 0.0224(5) Uani 0.620(17) 1 d . . P A 1
O2 O 0.57214(12) 0.6515(3) 0.3810(3) 0.0224(5) Uani 0.599(6) 1 d . . P A 1
C11A C 0.5871(4) 0.7591(16) 0.3857(12) 0.0224(5) Uani 0.47(5) 1 d . . P A 2
O1A O 0.5556(3) 0.8070(12) 0.3208(5) 0.0224(5) Uani 0.380(17) 1 d . . P A 2
O2A O 0.57925(19) 0.6378(5) 0.4164(4) 0.0224(5) Uani 0.401(6) 1 d . . P A 2

loop_
_atom_site_aniso_label
_atom_site_aniso_U_11
_atom_site_aniso_U_22
_atom_site_aniso_U_33
_atom_site_aniso_U_23
_atom_site_aniso_U_13
_atom_site_aniso_U_12
C1 0.0203(9) 0.0166(9) 0.0208(9) -0.0066(7) 0.0019(7) 0.0013(7)
C2 0.0178(9) 0.0147(10) 0.0230(9) -0.0026(7) -0.0028(7) 0.0009(7)
C3 0.0328(11) 0.0159(11) 0.0318(11) -0.0061(8) -0.0001(8) 0.0036(8)
C4 0.046(2) 0.0112(14) 0.0413(18) 0.000 -0.0034(14) 0.000
C5 0.0194(9) 0.0228(11) 0.0179(9) -0.0010(7) 0.0022(7) -0.0009(7)
C6 0.0282(11) 0.0197(10) 0.0297(10) 0.0012(8) 0.0076(8) -0.0005(8)
C7 0.0248(11) 0.0289(12) 0.0218(10) -0.0018(7) 0.0060(8) -0.0019(8)
C8 0.0167(9) 0.0268(10) 0.0222(9) -0.0052(8) 0.0011(7) 0.0020(8)
C9 0.0173(10) 0.0362(12) 0.0275(10) -0.0056(9) 0.0002(7) -0.0047(9)
C10 0.0218(10) 0.0328(12) 0.0319(11) 0.0008(9) -0.0022(8) 0.0063(8)
C12 0.0141(9) 0.0213(9) 0.0251(10) -0.0069(8) 0.0045(7) 0.0000(7)
C13 0.0212(11) 0.0331(12) 0.0364(12) 0.0092(9) 0.0082(8) 0.0044(9)
C14 0.0250(11) 0.0648(17) 0.0237(11) 0.0030(11) -0.0012(8) 0.0087(11)
C15 0.0178(10) 0.0544(15) 0.0318(11) -0.0168(10) 0.0017(8) -0.0073(10)
C16 0.0268(11) 0.0269(11) 0.0359(11) -0.0096(9) 0.0131(8) -0.0073(8)
C17 0.0216(9) 0.0227(10) 0.0220(9) -0.0038(7) 0.0052(7) 0.0013(7)
N1 0.0169(10) 0.0125(11) 0.0182(10) 0.000 -0.0022(8) 0.000
P1 0.0150(3) 0.0155(3) 0.0165(2) -0.00316(16) 0.00170(17) -0.00023(16)
Co1 0.0154(2) 0.0104(2) 0.0169(2) 0.000 0.00159(16) 0.000
C11 0.0197(6) 0.0232(9) 0.0239(11) -0.0080(12) 0.0015(6) -0.0033(7)
O1 0.0197(6) 0.0232(9) 0.0239(11) -0.0080(12) 0.0015(6) -0.0033(7)
O2 0.0197(6) 0.0232(9) 0.0239(11) -0.0080(12) 0.0015(6) -0.0033(7)
C11A 0.0197(6) 0.0232(9) 0.0239(11) -0.0080(12) 0.0015(6) -0.0033(7)
O1A 0.0197(6) 0.0232(9) 0.0239(11) -0.0080(12) 0.0015(6) -0.0033(7)
O2A 0.0197(6) 0.0232(9) 0.0239(11) -0.0080(12) 0.0015(6) -0.0033(7)

loop_
_atom_type_symbol
_atom_type_description
_atom_type_scat_dispersion_real
_atom_type_scat_dispersion_imag
_atom_type_scat_source
C C 0.0181 0.0091 'International Tables Vol C Tables 4.2.6.8 and 6.1.1.4'
H H 0.0000 0.0000 'International Tables Vol C Tables 4.2.6.8 and 6.1.1.4'
N N 0.0311 0.0180 'International Tables Vol C Tables 4.2.6.8 and 6.1.1.4'
O O 0.0492 0.0322 'International Tables Vol C Tables 4.2.6.8 and 6.1.1.4'
P P 0.2955 0.4335 'International Tables Vol C Tables 4.2.6.8 and 6.1.1.4'
Co Co -2.3653 3.6143 'International Tables Vol C Tables 4.2.6.8 and 6.1.1.4'

loop_
_geom_angle_atom_site_label_1
_geom_angle_atom_site_label_2
_geom_angle_atom_site_label_3
_geom_angle
_geom_angle_site_symmetry_1
_geom_angle_site_symmetry_3
C2 C1 P1 112.37(12) . .
N1 C2 C3 121.58(18) . .
N1 C2 C1 117.22(17) . .
C3 C2 C1 121.16(17) . .
C4 C3 C2 119.5(2) . .
C3 C4 C3 118.9(3) . 2_655
C7 C5 C6 112.59(15) . .
C7 C5 P1 114.65(14) . .
C6 C5 P1 111.29(13) . .
C10 C8 C9 110.63(16) . .
C10 C8 P1 110.49(13) . .
C9 C8 P1 111.40(14) . .
C17 C12 C13 119.27(19) . .
C17 C12 C11A 127.2(9) . .
C13 C12 C11A 113.5(9) . .
C17 C12 C11 114.7(7) . .
C13 C12 C11 126.0(7) . .
C14 C13 C12 120.4(2) . .
C15 C14 C13 120.2(2) . .
C16 C15 C14 119.8(2) . .
C15 C16 C17 120.2(2) . .
C12 C17 C16 120.09(19) . .
C2 N1 C2 118.9(2) . 2_655
C2 N1 Co1 120.55(11) . .
C2 N1 Co1 120.55(11) 2_655 .
C1 P1 C5 102.21(9) . .
C1 P1 C8 102.44(9) . .
C5 P1 C8 106.90(9) . .
C1 P1 Co1 95.55(6) . .
C5 P1 Co1 118.74(6) . .
C8 P1 Co1 125.61(6) . .
O1A Co1 O1A 102.2(6) 2_655 .
O1 Co1 O1 82.2(4) 2_655 .
O1A Co1 N1 128.9(3) 2_655 .
O1A Co1 N1 128.9(3) . .
O1 Co1 N1 138.90(19) 2_655 .
O1 Co1 N1 138.90(19) . .
O1A Co1 P1 94.08(17) 2_655 2_655
O1A Co1 P1 98.7(2) . 2_655
O1 Co1 P1 92.45(10) 2_655 2_655
O1 Co1 P1 102.90(13) . 2_655
N1 Co1 P1 79.836(14) . 2_655
O1A Co1 P1 98.7(2) 2_655 .
O1A Co1 P1 94.08(17) . .
O1 Co1 P1 102.90(13) 2_655 .
O1 Co1 P1 92.45(10) . .
N1 Co1 P1 79.836(14) . .
P1 Co1 P1 159.67(3) 2_655 .
O1 C11 O2 121.9(7) . .
O1 C11 C12 120.5(9) . .
O2 C11 C12 117.6(13) . .
C11 O1 Co1 97.5(5) . .
O1A C11A O2A 124.1(7) . .
O1A C11A C12 117.4(15) . .
O2A C11A C12 118.5(14) . .
C11A O1A Co1 117.8(10) . .

loop_
_geom_bond_atom_site_label_1
_geom_bond_atom_site_label_2
_geom_bond_distance
_geom_bond_site_symmetry_2
C1 C2 1.505(3) .
C1 P1 1.8372(18) .
C2 N1 1.353(2) .
C2 C3 1.387(3) .
C3 C4 1.382(3) .
C4 C3 1.382(3) 2_655
C5 C7 1.528(3) .
C5 C6 1.533(3) .
C5 P1 1.8480(19) .
C8 C10 1.530(3) .
C8 C9 1.531(3) .
C8 P1 1.8509(19) .
C12 C17 1.385(3) .
C12 C13 1.389(3) .
C12 C11A 1.478(8) .
C12 C11 1.546(9) .
C13 C14 1.381(3) .
C14 C15 1.381(4) .
C15 C16 1.379(3) .
C16 C17 1.390(3) .
N1 C2 1.353(2) 2_655
N1 Co1 2.178(2) .
P1 Co1 2.4420(4) .
Co1 O1A 1.965(8) 2_655
Co1 O1A 1.965(8) .
Co1 O1 2.149(4) 2_655
Co1 O1 2.149(4) .
Co1 P1 2.4420(4) 2_655
C11 O1 1.23(2) .
C11 O2 1.268(14) .
C11A O1A 1.24(2) .
C11A O2A 1.275(19) .

loop_
_geom_torsion_atom_site_label_1
_geom_torsion_atom_site_label_2
_geom_torsion_atom_site_label_3
_geom_torsion_atom_site_label_4
_geom_torsion
_geom_torsion_site_symmetry_4
P1 C1 C2 N1 31.80(19) .
P1 C1 C2 C3 -150.50(15) .
N1 C2 C3 C4 1.4(3) .
C1 C2 C3 C4 -176.19(15) .
C2 C3 C4 C3 -0.68(13) 2_655
C17 C12 C13 C14 0.6(3) .
C11A C12 C13 C14 179.4(3) .
C11 C12 C13 C14 179.3(3) .
C12 C13 C14 C15 -1.7(3) .
C13 C14 C15 C16 1.2(3) .
C14 C15 C16 C17 0.3(3) .
C13 C12 C17 C16 1.0(3) .
C11A C12 C17 C16 -177.7(4) .
C11 C12 C17 C16 -177.9(3) .
C15 C16 C17 C12 -1.4(3) .
C3 C2 N1 C2 -0.71(13) 2_655
C1 C2 N1 C2 176.98(18) 2_655
C3 C2 N1 Co1 179.29(13) .
C1 C2 N1 Co1 -3.02(18) .
C2 C1 P1 C5 -159.73(13) .
C2 C1 P1 C8 89.64(14) .
C2 C1 P1 Co1 -38.71(13) .
C7 C5 P1 C1 -69.70(15) .
C6 C5 P1 C1 161.07(13) .
C7 C5 P1 C8 37.52(16) .
C6 C5 P1 C8 -91.71(14) .
C7 C5 P1 Co1 -173.09(11) .
C6 C5 P1 Co1 57.68(14) .
C10 C8 P1 C1 -61.16(15) .
C9 C8 P1 C1 175.44(13) .
C10 C8 P1 C5 -168.23(14) .
C9 C8 P1 C5 68.38(15) .
C10 C8 P1 Co1 45.09(17) .
C9 C8 P1 Co1 -78.30(15) .
C17 C12 C11 O1 -17.0(7) .
C13 C12 C11 O1 164.2(5) .
C11A C12 C11 O1 164(3) .
C17 C12 C11 O2 162.5(5) .
C13 C12 C11 O2 -16.3(7) .
C11A C12 C11 O2 -16.9(19) .
O2 C11 O1 Co1 -5.9(7) .
C12 C11 O1 Co1 173.6(5) .
C17 C12 C11A O1A -10.3(8) .
C13 C12 C11A O1A 171.0(5) .
C11 C12 C11A O1A -9.6(19) .
C17 C12 C11A O2A 168.8(5) .
C13 C12 C11A O2A -10.0(7) .
C11 C12 C11A O2A 169(3) .
O2A C11A O1A Co1 -10.8(9) .
C12 C11A O1A Co1 168.2(4) .
